data_7032652
loop_
_publ_author_name
'King, Albert W.'
'Malizia, Jason P.'
'Engle, James T.'
'Ziegler, Christopher J.'
'Rack, Jeffrey J.'

_publ_section_title
;
 Ultrafast spectroscopy and structural characterization of a photochromic
 isomerizing ruthenium bis-sulfoxide complex.
;
_journal_issue 47
_journal_name_full 'Dalton transactions (Cambridge, England : 2003)'
_journal_page_first 17847
_journal_page_last 17855
_journal_paper_doi 10.1039/c4dt01402b
_journal_volume 43
_journal_year 2014
_chemical_formula_sum 'C35 H32 F12 N4 P2 Ru S2'
_chemical_formula_weight 963.78
_chemical_name_systematic
; 
 ? 
;
_space_group_IT_number 4
_symmetry_cell_setting monoclinic
_symmetry_space_group_name_Hall 'P 2yb'
_symmetry_space_group_name_H-M 'P 1 21 1'
_atom_sites_solution_hydrogens geom
_atom_sites_solution_primary direct
_atom_sites_solution_secondary difmap
_audit_creation_method SHELXL-97
_cell_angle_alpha 90.00
_cell_angle_beta 99.475(6)
_cell_angle_gamma 90.00
_cell_formula_units_Z 4
_cell_length_a 13.534(7)
_cell_length_b 19.469(10)
_cell_length_c 14.094(7)
_cell_measurement_reflns_used 8676
_cell_measurement_temperature 100(2)
_cell_measurement_theta_max 25.06
_cell_measurement_theta_min 2.20
_cell_volume 3663(3)
_computing_cell_refinement 'Bruker SAINT'
_computing_data_collection 'Bruker APEX2'
_computing_data_reduction 'Bruker SAINT'
_computing_molecular_graphics 'Bruker SHELXTL'
_computing_publication_material 'Bruker SHELXTL'
_computing_structure_refinement 'SHELXL-97 (Sheldrick, 2008)'
_computing_structure_solution 'SHELXS-97 (Sheldrick, 2008)'
_diffrn_ambient_temperature 100(2)
_diffrn_measured_fraction_theta_full 0.985
_diffrn_measured_fraction_theta_max 0.985
_diffrn_measurement_device_type 'Bruker APEX-II CCD'
_diffrn_measurement_method '\f and \w scans'
_diffrn_radiation_monochromator graphite
_diffrn_radiation_source 'fine-focus sealed tube'
_diffrn_radiation_type MoK\a
_diffrn_radiation_wavelength 0.71073
_diffrn_reflns_av_R_equivalents 0.0541
_diffrn_reflns_av_sigmaI/netI 0.0770
_diffrn_reflns_limit_h_max 16
_diffrn_reflns_limit_h_min -16
_diffrn_reflns_limit_k_max 23
_diffrn_reflns_limit_k_min -23
_diffrn_reflns_limit_l_max 16
_diffrn_reflns_limit_l_min -16
_diffrn_reflns_number 26175
_diffrn_reflns_theta_full 25.18
_diffrn_reflns_theta_max 25.18
_diffrn_reflns_theta_min 1.46
_exptl_absorpt_coefficient_mu 0.725
_exptl_absorpt_correction_T_max 0.9310
_exptl_absorpt_correction_T_min 0.8567
_exptl_absorpt_correction_type multi-scan
_exptl_absorpt_process_details 'SADABS; Sheldrick, 2004 [Sheldrick, G. M. (2004)]'
_exptl_crystal_colour yellow
_exptl_crystal_density_diffrn 1.748
_exptl_crystal_density_meas ?
_exptl_crystal_density_method 'not measured'
_exptl_crystal_description block
_exptl_crystal_F_000 1936
_exptl_crystal_size_max 0.22
_exptl_crystal_size_mid 0.10
_exptl_crystal_size_min 0.10
_refine_diff_density_max 1.111
_refine_diff_density_min -0.646
_refine_diff_density_rms 0.086
_refine_ls_abs_structure_details 'Flack H D (1983), Acta Cryst. A39, 876-881'
_refine_ls_abs_structure_Flack -0.04(2)
_refine_ls_extinction_method none
_refine_ls_goodness_of_fit_ref 1.190
_refine_ls_hydrogen_treatment constr
_refine_ls_matrix_type full
_refine_ls_number_parameters 1009
_refine_ls_number_reflns 12771
_refine_ls_number_restraints 61
_refine_ls_restrained_S_all 1.192
_refine_ls_R_factor_all 0.0454
_refine_ls_R_factor_gt 0.0412
_refine_ls_shift/su_max 0.002
_refine_ls_shift/su_mean 0.000
_refine_ls_structure_factor_coef Fsqd
_refine_ls_weighting_details 'calc w=1/[\s^2^(Fo^2^)+(0.0000P)^2^+0.0000P] where P=(Fo^2^+2Fc^2^)/3'
_refine_ls_weighting_scheme calc
_refine_ls_wR_factor_gt 0.0852
_refine_ls_wR_factor_ref 0.0917
_reflns_number_gt 11941
_reflns_number_total 12771
_reflns_threshold_expression >2sigma(I)
_cod_data_source_file c4dt01402b2.cif
_cod_data_source_block '[Ru(bpy)2(bptp)](PF6)2'
_cod_depositor_comments
;
The following automatic conversions were performed:

'_symmetry_cell_setting' value 'Monoclinic' changed to 'monoclinic'
according to
/usr/data/users/saulius/crontab/automatic-downloads/rss-feeds/RSC/lib/dictionaries/cif_core.dic
dictionary named 'cif_core.dic' version 2.4.2 from 2011-04-26.

Automatic conversion script
Id: cif_fix_values 2827 2014-09-09 07:05:25Z andrius 

 Adding full bibliography for 7032651--7032652.cif.

The following automatic conversions were performed:

'_exptl_crystal_density_meas' value 'not measured' was changed to '?'
- the value is perceived as not measured.

Automatic conversion script
Id: cif_fix_values 3008 2015-01-20 13:52:24Z robertas 
;
_cod_original_sg_symbol_H-M P2(1)
_cod_database_code 7032652

loop_
_symmetry_equiv_pos_as_xyz
'x, y, z'
'-x, y+1/2, -z'

loop_
_atom_site_label
_atom_site_type_symbol
_atom_site_fract_x
_atom_site_fract_y
_atom_site_fract_z
_atom_site_U_iso_or_equiv
_atom_site_adp_type
_atom_site_occupancy
_atom_site_symmetry_multiplicity
_atom_site_calc_flag
_atom_site_refinement_flags
C1 C 0.0420(4) 0.2548(3) 0.6519(4) 0.0206(12) Uani 1 1 d .
H1 H 0.0706 0.2983 0.6591 0.025 Uiso 1 1 calc R
C2 C -0.0204(4) 0.2396(3) 0.5701(4) 0.0260(13) Uani 1 1 d .
H2 H -0.0343 0.2723 0.5217 0.031 Uiso 1 1 calc R
C3 C -0.0637(4) 0.1749(3) 0.5580(4) 0.0266(13) Uani 1 1 d .
H3 H -0.1051 0.1633 0.5008 0.032 Uiso 1 1 calc R
C4 C -0.0445(4) 0.1281(3) 0.6322(4) 0.0169(11) Uani 1 1 d .
H4 H -0.0745 0.0849 0.6264 0.020 Uiso 1 1 calc R
C5 C 0.0203(4) 0.1461(3) 0.7161(3) 0.0143(11) Uani 1 1 d .
C6 C 0.0504(4) 0.0987(2) 0.7951(4) 0.0170(11) Uani 1 1 d .
C7 C 0.0051(4) 0.0360(3) 0.8013(4) 0.0218(12) Uani 1 1 d .
H7 H -0.0491 0.0230 0.7554 0.026 Uiso 1 1 calc R
C8 C 0.0411(4) -0.0074(3) 0.8764(4) 0.0241(13) Uani 1 1 d .
H8 H 0.0108 -0.0497 0.8822 0.029 Uiso 1 1 calc R
C9 C 0.1244(4) 0.0131(3) 0.9444(4) 0.0234(13) Uani 1 1 d .
H9 H 0.1511 -0.0155 0.9951 0.028 Uiso 1 1 calc R
C10 C 0.1648(4) 0.0774(3) 0.9329(4) 0.0174(11) Uani 1 1 d .
H10 H 0.2192 0.0918 0.9777 0.021 Uiso 1 1 calc R
C11 C 0.2507(4) 0.3591(3) 0.7842(4) 0.0176(11) Uani 1 1 d .
H11 H 0.2968 0.3330 0.7577 0.021 Uiso 1 1 calc R
C12 C 0.2552(4) 0.4308(3) 0.7768(4) 0.0275(14) Uani 1 1 d .
H12 H 0.3030 0.4518 0.7463 0.033 Uiso 1 1 calc R
C13 C 0.1861(4) 0.4692(3) 0.8163(4) 0.0245(13) Uani 1 1 d .
H13 H 0.1879 0.5169 0.8133 0.029 Uiso 1 1 calc R
C14 C 0.1142(4) 0.4367(3) 0.8602(4) 0.0232(13) Uani 1 1 d .
H14 H 0.0676 0.4620 0.8873 0.028 Uiso 1 1 calc R
C15 C 0.1138(4) 0.3659(3) 0.8625(3) 0.0155(11) Uani 1 1 d .
C16 C 0.0405(4) 0.3268(3) 0.9071(3) 0.0122(11) Uani 1 1 d U
C17 C -0.0413(4) 0.3561(3) 0.9402(4) 0.0230(13) Uani 1 1 d .
H17 H -0.0522 0.4032 0.9343 0.028 Uiso 1 1 calc R
C18 C -0.1050(4) 0.3163(3) 0.9809(4) 0.0289(14) Uani 1 1 d .
H18 H -0.1614 0.3354 1.0003 0.035 Uiso 1 1 calc R
C19 C -0.0853(4) 0.2466(3) 0.9935(4) 0.0218(13) Uani 1 1 d .
H19 H -0.1256 0.2190 1.0251 0.026 Uiso 1 1 calc R
C20 C -0.0030(4) 0.2186(3) 0.9572(3) 0.0183(11) Uani 1 1 d .
H20 H 0.0095 0.1716 0.9630 0.022 Uiso 1 1 calc R
C21 C 0.3085(4) 0.3613(3) 1.0462(4) 0.0194(12) Uani 1 1 d .
H21 H 0.3531 0.3678 1.0034 0.023 Uiso 1 1 calc R
C22 C 0.2844(4) 0.4163(3) 1.1008(4) 0.0245(13) Uani 1 1 d .
H22 H 0.3120 0.4595 1.0940 0.029 Uiso 1 1 calc R
C23 C 0.2185(4) 0.4062(3) 1.1659(4) 0.0226(13) Uani 1 1 d U
H23 H 0.2015 0.4428 1.2024 0.027 Uiso 1 1 calc R
C24 C 0.1776(4) 0.3408(3) 1.1763(4) 0.0236(13) Uani 1 1 d .
H24 H 0.1347 0.3334 1.2206 0.028 Uiso 1 1 calc R
C25 C 0.2023(4) 0.2876(3) 1.1199(3) 0.0202(12) Uani 1 1 d .
H25 H 0.1749 0.2443 1.1253 0.024 Uiso 1 1 calc R
C26 C 0.2684(4) 0.2983(2) 1.0542(3) 0.0145(11) Uani 1 1 d U
C27 C 0.4090(4) 0.2463(3) 0.9478(4) 0.0156(11) Uani 1 1 d .
H27A H 0.3973 0.2815 0.8986 0.019 Uiso 1 1 calc R
H27B H 0.4555 0.2645 1.0017 0.019 Uiso 1 1 calc R
C28 C 0.4551(4) 0.1821(3) 0.9073(4) 0.0227(13) Uani 1 1 d .
H28A H 0.5092 0.1972 0.8750 0.027 Uiso 1 1 calc R
H28B H 0.4844 0.1537 0.9612 0.027 Uiso 1 1 calc R
C29 C 0.3844(4) 0.1373(3) 0.8374(3) 0.0176(11) Uani 1 1 d .
H29A H 0.3475 0.1069 0.8734 0.021 Uiso 1 1 calc R
H29B H 0.4233 0.1092 0.8002 0.021 Uiso 1 1 calc R
C30 C 0.2445(3) 0.1299(3) 0.6667(4) 0.0184(12) Uani 1 1 d .
C31 C 0.2266(4) 0.0609(3) 0.6844(4) 0.0166(11) Uani 1 1 d .
H31 H 0.2499 0.0421 0.7446 0.020 Uiso 1 1 calc R
C32 C 0.1745(4) 0.0208(3) 0.6128(5) 0.0269(14) Uani 1 1 d .
H32 H 0.1633 -0.0253 0.6246 0.032 Uiso 1 1 calc R
C33 C 0.1384(4) 0.0487(3) 0.5231(4) 0.0273(14) Uani 1 1 d .
H33 H 0.1021 0.0218 0.4751 0.033 Uiso 1 1 calc R
C34 C 0.1572(4) 0.1164(3) 0.5065(4) 0.0243(13) Uani 1 1 d U
H34 H 0.1332 0.1352 0.4464 0.029 Uiso 1 1 calc R
C35 C 0.2105(4) 0.1575(3) 0.5761(4) 0.0212(12) Uani 1 1 d .
H35 H 0.2237 0.2031 0.5629 0.025 Uiso 1 1 calc R
C36 C 0.7456(4) 0.2885(3) 0.5952(4) 0.0212(12) Uani 1 1 d .
H36 H 0.7493 0.2409 0.5908 0.025 Uiso 1 1 calc R
C37 C 0.8016(4) 0.3206(3) 0.6748(4) 0.0203(12) Uani 1 1 d U
H37 H 0.8396 0.2949 0.7233 0.024 Uiso 1 1 calc R
C38 C 0.7995(4) 0.3910(3) 0.6798(4) 0.0285(14) Uani 1 1 d .
H38 H 0.8389 0.4140 0.7301 0.034 Uiso 1 1 calc R
C39 C 0.7390(4) 0.4265(3) 0.6099(4) 0.0218(13) Uani 1 1 d .
H39 H 0.7351 0.4741 0.6140 0.026 Uiso 1 1 calc R
C40 C 0.6823(4) 0.3922(3) 0.5318(4) 0.0166(12) Uani 1 1 d .
C41 C 0.6120(4) 0.4254(3) 0.4535(4) 0.0188(12) Uani 1 1 d .
C42 C 0.5982(4) 0.4968(3) 0.4498(4) 0.0208(12) Uani 1 1 d .
H42 H 0.6332 0.5256 0.4963 0.025 Uiso 1 1 calc R
C43 C 0.5292(4) 0.5232(3) 0.3727(4) 0.0236(13) Uani 1 1 d .
H43 H 0.5199 0.5704 0.3656 0.028 Uiso 1 1 calc R
C44 C 0.4762(4) 0.4791(3) 0.3087(4) 0.0228(13) Uani 1 1 d .
H44 H 0.4283 0.4961 0.2593 0.027 Uiso 1 1 calc R
C45 C 0.4930(4) 0.4101(3) 0.3167(3) 0.0172(11) Uani 1 1 d U
H45 H 0.4580 0.3809 0.2709 0.021 Uiso 1 1 calc R
C46 C 0.6292(4) 0.1289(3) 0.4798(4) 0.0191(12) Uani 1 1 d .
H46 H 0.5784 0.1376 0.5152 0.023 Uiso 1 1 calc R
C47 C 0.6702(4) 0.0656(3) 0.4861(4) 0.0260(13) Uani 1 1 d .
H47 H 0.6510 0.0330 0.5278 0.031 Uiso 1 1 calc R
C48 C 0.7410(4) 0.0502(3) 0.4296(4) 0.0279(14) Uani 1 1 d .
H48 H 0.7677 0.0061 0.4301 0.033 Uiso 1 1 calc R
C49 C 0.7720(4) 0.1005(3) 0.3723(4) 0.0271(14) Uani 1 1 d .
H49 H 0.8190 0.0908 0.3329 0.033 Uiso 1 1 calc R
C50 C 0.7312(4) 0.1667(3) 0.3746(4) 0.0179(12) Uani 1 1 d .
C51 C 0.7682(4) 0.2264(3) 0.3259(4) 0.0193(11) Uani 1 1 d U
C52 C 0.8534(4) 0.2252(3) 0.2845(4) 0.0263(13) Uani 1 1 d .
H52 H 0.8899 0.1848 0.2839 0.032 Uiso 1 1 calc R
C53 C 0.8844(4) 0.2836(3) 0.2444(4) 0.0274(13) Uani 1 1 d .
H53 H 0.9423 0.2836 0.2169 0.033 Uiso 1 1 calc R
C54 C 0.8276(4) 0.3435(3) 0.2454(4) 0.0277(14) Uani 1 1 d .
H54 H 0.8461 0.3836 0.2171 0.033 Uiso 1 1 calc R
C55 C 0.7436(4) 0.3418(3) 0.2891(4) 0.0253(13) Uani 1 1 d .
H55 H 0.7058 0.3816 0.2895 0.030 Uiso 1 1 calc R
C56 C 0.6057(4) 0.2184(3) 0.1426(4) 0.0228(12) Uani 1 1 d .
H56 H 0.6109 0.2660 0.1430 0.027 Uiso 1 1 calc R
C57 C 0.6584(4) 0.1796(3) 0.0850(4) 0.0246(13) Uani 1 1 d .
H57 H 0.7004 0.2016 0.0486 0.030 Uiso 1 1 calc R
C58 C 0.6497(4) 0.1091(3) 0.0811(4) 0.0302(14) Uani 1 1 d .
H58 H 0.6846 0.0835 0.0417 0.036 Uiso 1 1 calc R
C59 C 0.5875(4) 0.0767(3) 0.1374(4) 0.0264(13) Uani 1 1 d .
H59 H 0.5810 0.0292 0.1355 0.032 Uiso 1 1 calc R
C60 C 0.5358(4) 0.1146(3) 0.1957(4) 0.0195(12) Uani 1 1 d U
H60 H 0.4944 0.0926 0.2328 0.023 Uiso 1 1 calc R
C61 C 0.5456(4) 0.1865(3) 0.1989(4) 0.0181(12) Uani 1 1 d .
C62 C 0.3926(4) 0.1833(3) 0.3119(4) 0.0229(12) Uani 1 1 d .
H62A H 0.3585 0.1570 0.2578 0.027 Uiso 1 1 calc R
H62B H 0.4282 0.1513 0.3581 0.027 Uiso 1 1 calc R
C63 C 0.3156(4) 0.2226(3) 0.3584(3) 0.0206(11) Uani 1 1 d .
H63A H 0.2656 0.2405 0.3071 0.025 Uiso 1 1 calc R
H63B H 0.2821 0.1898 0.3940 0.025 Uiso 1 1 calc R
C64 C 0.3506(4) 0.2815(3) 0.4254(4) 0.0228(12) Uani 1 1 d .
H64A H 0.3003 0.2915 0.4651 0.027 Uiso 1 1 calc R
H64B H 0.3595 0.3222 0.3880 0.027 Uiso 1 1 calc R
C65 C 0.4807(4) 0.3227(3) 0.5955(3) 0.0140(11) Uani 1 1 d U
C66 C 0.4463(4) 0.3899(3) 0.5816(4) 0.0262(13) Uani 1 1 d .
H66 H 0.4080 0.4032 0.5236 0.031 Uiso 1 1 calc R
C67 C 0.4701(4) 0.4358(3) 0.6548(4) 0.0258(13) Uani 1 1 d .
H67 H 0.4492 0.4812 0.6457 0.031 Uiso 1 1 calc R
C68 C 0.5247(4) 0.4162(3) 0.7423(4) 0.0251(13) Uani 1 1 d U
H68 H 0.5405 0.4485 0.7910 0.030 Uiso 1 1 calc R
C69 C 0.5563(4) 0.3487(3) 0.7581(4) 0.0286(14) Uani 1 1 d .
H69 H 0.5918 0.3355 0.8174 0.034 Uiso 1 1 calc R
C70 C 0.5346(4) 0.3021(3) 0.6858(4) 0.0204(12) Uani 1 1 d .
H70 H 0.5553 0.2567 0.6956 0.025 Uiso 1 1 calc R
F1 F 0.6938(2) 0.20165(15) 0.8489(2) 0.0258(8) Uani 1 1 d .
F2 F 0.7974(3) 0.11268(18) 0.8952(3) 0.0455(10) Uani 1 1 d .
F3 F 0.8102(3) 0.17067(18) 0.7591(3) 0.0458(10) Uani 1 1 d .
F4 F 0.7506(3) 0.06283(16) 0.7488(3) 0.0377(9) Uani 1 1 d .
F5 F 0.6455(3) 0.15047(17) 0.7042(2) 0.0423(10) Uani 1 1 d .
F6 F 0.6346(3) 0.09278(17) 0.8390(2) 0.0364(9) Uani 1 1 d .
F7 F 0.2041(2) 0.41386(17) 0.4153(2) 0.0368(9) Uani 1 1 d .
F8 F 0.1109(2) 0.31685(16) 0.4195(2) 0.0347(9) Uani 1 1 d .
F9 F 0.1397(3) 0.38650(18) 0.5481(2) 0.0427(10) Uani 1 1 d .
F10 F 0.0492(3) 0.40682(18) 0.3264(2) 0.0383(9) Uani 1 1 d .
F11 F 0.0783(2) 0.47630(16) 0.4563(2) 0.0348(8) Uani 1 1 d .
F12 F -0.0156(3) 0.38097(17) 0.4596(3) 0.0380(9) Uani 1 1 d .
F13 F 0.1515(3) 0.12023(17) 0.1363(3) 0.0424(10) Uani 1 1 d .
F14 F 0.0759(3) 0.16767(16) 0.2519(2) 0.0362(9) Uani 1 1 d .
F15 F 0.1848(3) 0.08013(18) 0.2886(2) 0.0370(9) Uani 1 1 d .
F16 F 0.0182(3) 0.06323(19) 0.2858(2) 0.0424(10) Uani 1 1 d .
F17 F 0.0952(2) 0.01549(15) 0.1712(3) 0.0352(8) Uani 1 1 d .
F18 F -0.0143(3) 0.10253(18) 0.1352(2) 0.0436(9) Uani 1 1 d .
F19 F 0.5107(2) 0.41104(18) -0.0395(2) 0.0343(8) Uani 1 1 d .
F20 F 0.6698(3) 0.3800(2) 0.0216(3) 0.0455(10) Uani 1 1 d .
F21 F 0.5522(2) 0.38297(16) 0.1171(2) 0.0313(8) Uani 1 1 d .
F22 F 0.6759(3) 0.46250(17) 0.1337(2) 0.0403(9) Uani 1 1 d .
F23 F 0.5169(3) 0.49297(18) 0.0731(3) 0.0420(9) Uani 1 1 d .
F24 F 0.6349(3) 0.48990(19) -0.0238(2) 0.0437(10) Uani 1 1 d .
N1 N 0.0639(3) 0.2093(2) 0.7232(3) 0.0145(9) Uani 1 1 d .
N2 N 0.1292(3) 0.1202(2) 0.8599(3) 0.0113(9) Uani 1 1 d .
N3 N 0.1827(3) 0.3263(2) 0.8280(3) 0.0152(10) Uani 1 1 d .
N4 N 0.0574(3) 0.25806(19) 0.9147(3) 0.0144(10) Uani 1 1 d .
N5 N 0.6868(3) 0.3221(2) 0.5250(3) 0.0179(10) Uani 1 1 d .
N6 N 0.5597(3) 0.3828(2) 0.3903(3) 0.0165(10) Uani 1 1 d .
N7 N 0.6567(3) 0.1807(2) 0.4257(3) 0.0156(9) Uani 1 1 d .
N8 N 0.7139(3) 0.2849(2) 0.3313(3) 0.0156(9) Uani 1 1 d .
P1 P 0.72276(11) 0.13187(7) 0.79989(11) 0.0207(3) Uani 1 1 d .
P2 P 0.09496(11) 0.39673(8) 0.43804(11) 0.0249(3) Uani 1 1 d .
P3 P 0.08522(12) 0.09163(8) 0.21158(11) 0.0249(3) Uani 1 1 d .
P4 P 0.59339(11) 0.43667(8) 0.04690(11) 0.0236(3) Uani 1 1 d .
Ru1 Ru 0.16984(3) 0.221548(19) 0.84534(3) 0.01217(10) Uani 1 1 d .
Ru2 Ru 0.59648(3) 0.27876(2) 0.40807(3) 0.01410(10) Uani 1 1 d .
S1 S 0.29163(9) 0.22455(7) 0.98692(9) 0.0154(3) Uani 1 1 d .
S2 S 0.29743(10) 0.18963(7) 0.75697(9) 0.0157(3) Uani 1 1 d .
S3 S 0.48218(10) 0.24150(6) 0.27051(10) 0.0182(3) Uani 1 1 d .
S4 S 0.46889(10) 0.25979(6) 0.50193(10) 0.0175(3) Uani 1 1 d .

loop_
_atom_site_aniso_label
_atom_site_aniso_U_11
_atom_site_aniso_U_22
_atom_site_aniso_U_33
_atom_site_aniso_U_23
_atom_site_aniso_U_13
_atom_site_aniso_U_12
C1 0.021(3) 0.015(3) 0.026(3) 0.003(2) 0.003(2) 0.007(2)
C2 0.024(3) 0.023(3) 0.027(3) 0.004(2) -0.010(3) 0.005(2)
C3 0.019(3) 0.034(3) 0.025(3) 0.001(3) -0.004(2) 0.002(3)
C4 0.019(3) 0.021(3) 0.010(3) -0.006(2) 0.002(2) -0.004(2)
C5 0.012(3) 0.020(3) 0.011(3) -0.009(2) 0.003(2) 0.004(2)
C6 0.012(3) 0.012(3) 0.028(3) -0.001(2) 0.005(2) 0.001(2)
C7 0.019(3) 0.018(3) 0.027(3) 0.006(2) -0.002(2) -0.001(2)
C8 0.025(3) 0.018(3) 0.031(3) -0.002(3) 0.013(3) -0.005(2)
C9 0.027(3) 0.021(3) 0.025(3) 0.005(2) 0.010(3) -0.001(2)
C10 0.019(3) 0.020(3) 0.015(3) -0.002(2) 0.006(2) 0.004(2)
C11 0.017(3) 0.017(3) 0.019(3) -0.005(2) 0.006(2) 0.001(2)
C12 0.025(3) 0.022(3) 0.037(4) 0.008(3) 0.009(3) -0.002(2)
C13 0.030(3) 0.016(3) 0.026(3) 0.001(2) 0.001(3) 0.003(2)
C14 0.022(3) 0.013(3) 0.036(4) -0.006(2) 0.007(3) 0.000(2)
C15 0.021(3) 0.016(3) 0.010(3) 0.004(2) 0.003(2) -0.002(2)
C16 0.0159(18) 0.0156(18) 0.0061(17) -0.0006(15) 0.0053(14) 0.0012(15)
C17 0.027(3) 0.014(3) 0.028(3) -0.010(2) 0.005(3) 0.005(2)
C18 0.015(3) 0.028(3) 0.044(4) -0.015(3) 0.008(3) 0.000(2)
C19 0.027(3) 0.028(3) 0.014(3) -0.003(2) 0.013(2) -0.005(2)
C20 0.025(3) 0.014(3) 0.017(3) -0.006(3) 0.003(2) -0.003(3)
C21 0.023(3) 0.019(3) 0.018(3) -0.011(2) 0.008(2) -0.003(2)
C22 0.039(4) 0.019(3) 0.017(3) -0.008(2) 0.008(3) -0.008(2)
C23 0.031(3) 0.024(3) 0.013(2) -0.011(2) 0.005(2) 0.002(2)
C24 0.031(3) 0.030(3) 0.013(3) -0.010(2) 0.011(2) -0.005(3)
C25 0.021(3) 0.023(3) 0.016(3) -0.010(2) 0.004(2) -0.006(2)
C26 0.021(2) 0.017(2) 0.006(2) -0.0050(19) 0.0043(19) -0.0011(19)
C27 0.017(3) 0.023(3) 0.006(2) -0.005(2) 0.002(2) -0.001(2)
C28 0.017(3) 0.030(3) 0.020(3) -0.010(3) 0.003(2) 0.003(2)
C29 0.019(3) 0.027(3) 0.008(3) 0.000(2) 0.004(2) 0.007(2)
C30 0.008(3) 0.018(3) 0.028(3) -0.002(2) 0.001(2) 0.003(2)
C31 0.014(3) 0.022(3) 0.015(3) 0.005(2) 0.005(2) 0.004(2)
C32 0.010(3) 0.020(3) 0.050(4) -0.004(3) 0.004(3) 0.002(2)
C33 0.013(3) 0.035(3) 0.031(4) -0.016(3) -0.004(3) 0.003(3)
C34 0.030(3) 0.037(3) 0.006(3) 0.001(2) 0.006(2) 0.001(3)
C35 0.020(3) 0.017(3) 0.029(3) 0.002(2) 0.009(2) -0.002(2)
C36 0.018(3) 0.025(3) 0.020(3) -0.009(3) 0.004(2) 0.002(2)
C37 0.027(3) 0.029(3) 0.005(2) -0.002(2) 0.005(2) -0.001(2)
C38 0.029(3) 0.029(3) 0.026(3) -0.003(3) -0.003(3) -0.006(3)
C39 0.036(3) 0.021(3) 0.010(3) -0.005(2) 0.009(2) -0.005(2)
C40 0.017(3) 0.019(3) 0.017(3) -0.004(2) 0.012(2) -0.001(2)
C41 0.014(3) 0.013(3) 0.031(3) -0.001(2) 0.007(2) -0.003(2)
C42 0.028(3) 0.019(3) 0.019(3) 0.005(2) 0.014(2) -0.002(2)
C43 0.037(3) 0.022(3) 0.016(3) 0.008(2) 0.016(3) 0.008(3)
C44 0.023(3) 0.022(3) 0.025(3) 0.003(3) 0.010(3) 0.005(2)
C45 0.024(3) 0.023(2) 0.007(2) 0.003(2) 0.007(2) 0.003(2)
C46 0.025(3) 0.023(3) 0.009(3) 0.003(2) 0.003(2) 0.000(2)
C47 0.031(3) 0.013(3) 0.032(3) 0.003(2) -0.001(3) -0.002(2)
C48 0.030(3) 0.012(3) 0.038(4) -0.012(3) -0.006(3) 0.004(2)
C49 0.021(3) 0.024(3) 0.032(3) -0.015(3) -0.010(3) 0.010(2)
C50 0.015(3) 0.022(3) 0.013(3) -0.003(2) -0.009(2) 0.004(2)
C51 0.014(2) 0.023(3) 0.018(3) -0.008(2) -0.008(2) -0.001(2)
C52 0.013(3) 0.029(3) 0.035(3) -0.010(3) -0.002(2) 0.001(3)
C53 0.014(3) 0.039(4) 0.030(3) -0.006(3) 0.008(2) 0.002(3)
C54 0.024(3) 0.034(3) 0.026(3) -0.006(3) 0.008(3) -0.013(3)
C55 0.015(3) 0.020(3) 0.038(4) -0.005(3) -0.005(3) -0.001(2)
C56 0.014(3) 0.024(3) 0.028(3) 0.002(3) -0.004(2) -0.005(3)
C57 0.020(3) 0.038(4) 0.016(3) 0.009(3) 0.003(2) 0.002(3)
C58 0.030(3) 0.039(4) 0.019(3) -0.009(3) -0.006(3) 0.012(3)
C59 0.034(3) 0.019(3) 0.023(3) -0.008(3) -0.004(3) 0.007(3)
C60 0.029(3) 0.024(3) 0.007(2) 0.002(2) 0.005(2) 0.000(2)
C61 0.013(3) 0.020(3) 0.018(3) -0.002(2) -0.009(2) 0.001(2)
C62 0.021(3) 0.026(3) 0.023(3) -0.006(3) 0.006(2) -0.007(2)
C63 0.024(3) 0.029(3) 0.011(3) -0.003(3) 0.009(2) -0.002(3)
C64 0.012(3) 0.029(3) 0.026(3) -0.008(3) 0.001(2) 0.000(3)
C65 0.0141(18) 0.0185(18) 0.0108(18) -0.0011(15) 0.0058(15) 0.0019(15)
C66 0.023(3) 0.031(3) 0.027(3) 0.001(3) 0.010(3) 0.008(3)
C67 0.035(3) 0.018(3) 0.026(3) 0.004(3) 0.009(3) 0.009(3)
C68 0.032(3) 0.033(3) 0.012(3) -0.008(2) 0.007(2) 0.004(2)
C69 0.029(3) 0.037(4) 0.019(3) -0.001(3) 0.003(3) 0.013(3)
C70 0.024(3) 0.029(3) 0.010(3) 0.005(2) 0.007(2) 0.008(2)
F1 0.0278(17) 0.0241(19) 0.0277(19) -0.0067(13) 0.0108(15) -0.0011(13)
F2 0.041(2) 0.036(2) 0.052(2) 0.0092(18) -0.0170(19) -0.0002(17)
F3 0.048(2) 0.033(2) 0.066(3) 0.0072(19) 0.036(2) -0.0005(18)
F4 0.044(2) 0.0215(18) 0.050(2) -0.0040(16) 0.0147(19) 0.0113(16)
F5 0.067(3) 0.033(2) 0.0213(19) -0.0036(16) -0.0088(18) 0.0212(18)
F6 0.039(2) 0.029(2) 0.046(2) -0.0120(17) 0.0207(18) -0.0169(16)
F7 0.0295(19) 0.036(2) 0.047(2) 0.0052(17) 0.0137(17) -0.0023(16)
F8 0.035(2) 0.0248(19) 0.045(2) -0.0057(16) 0.0088(18) 0.0055(15)
F9 0.059(2) 0.041(2) 0.025(2) 0.0115(17) -0.0041(18) 0.0028(19)
F10 0.041(2) 0.040(2) 0.031(2) 0.0011(17) -0.0014(17) 0.0023(17)
F11 0.038(2) 0.0195(18) 0.047(2) 0.0007(16) 0.0062(17) 0.0025(15)
F12 0.034(2) 0.0289(19) 0.055(2) 0.0002(17) 0.0211(19) 0.0001(15)
F13 0.069(3) 0.0235(19) 0.041(2) -0.0041(16) 0.026(2) -0.0090(18)
F14 0.044(2) 0.0259(19) 0.042(2) -0.0099(16) 0.0178(18) -0.0048(16)
F15 0.039(2) 0.036(2) 0.033(2) -0.0057(16) -0.0033(17) -0.0001(16)
F16 0.050(2) 0.052(2) 0.030(2) -0.0019(18) 0.0225(18) -0.0250(19)
F17 0.041(2) 0.0160(17) 0.046(2) -0.0030(15) 0.0020(18) -0.0060(15)
F18 0.052(2) 0.042(2) 0.033(2) 0.0015(17) -0.0032(19) 0.0007(18)
F19 0.033(2) 0.042(2) 0.0274(19) 0.0004(16) 0.0040(16) -0.0146(16)
F20 0.038(2) 0.054(2) 0.049(2) -0.0077(19) 0.0200(19) 0.0120(18)
F21 0.0331(19) 0.0303(19) 0.031(2) 0.0093(16) 0.0073(16) -0.0048(15)
F22 0.045(2) 0.036(2) 0.036(2) 0.0071(17) -0.0063(18) -0.0148(17)
F23 0.045(2) 0.028(2) 0.051(2) -0.0042(17) 0.0042(19) 0.0113(16)
F24 0.042(2) 0.056(2) 0.032(2) 0.0129(18) 0.0034(18) -0.0235(19)
N1 0.013(2) 0.014(2) 0.017(2) -0.0030(18) 0.0055(18) 0.0037(17)
N2 0.012(2) 0.019(2) 0.004(2) -0.0033(18) 0.0034(17) 0.0009(18)
N3 0.011(2) 0.014(2) 0.020(2) 0.0013(19) 0.0007(19) 0.0003(18)
N4 0.014(2) 0.008(2) 0.021(2) -0.0057(17) 0.0003(19) -0.0051(17)
N5 0.017(2) 0.013(2) 0.026(3) 0.002(2) 0.006(2) 0.0055(18)
N6 0.018(2) 0.022(2) 0.010(2) 0.0082(19) 0.0053(18) 0.0040(19)
N7 0.012(2) 0.022(2) 0.012(2) 0.0002(19) 0.0005(18) 0.0006(18)
N8 0.015(2) 0.024(2) 0.006(2) -0.006(2) -0.0008(17) 0.002(2)
P1 0.0224(8) 0.0175(7) 0.0231(8) 0.0010(6) 0.0064(6) 0.0021(6)
P2 0.0271(8) 0.0206(8) 0.0269(9) 0.0017(7) 0.0044(7) 0.0016(6)
P3 0.0325(9) 0.0210(8) 0.0221(8) -0.0014(6) 0.0070(7) -0.0052(7)
P4 0.0218(8) 0.0225(8) 0.0265(9) -0.0002(7) 0.0040(7) -0.0041(6)
Ru1 0.0125(2) 0.0107(2) 0.0136(2) -0.00143(18) 0.00305(16) 0.00010(17)
Ru2 0.0164(2) 0.0136(2) 0.0127(2) -0.00011(18) 0.00352(17) 0.00117(18)
S1 0.0166(6) 0.0152(6) 0.0143(6) -0.0018(6) 0.0017(5) -0.0001(6)
S2 0.0161(7) 0.0179(6) 0.0137(7) -0.0010(5) 0.0043(5) 0.0005(5)
S3 0.0160(7) 0.0185(7) 0.0202(7) 0.0003(5) 0.0034(6) -0.0014(5)
S4 0.0163(7) 0.0171(7) 0.0201(7) 0.0017(5) 0.0060(6) 0.0009(5)

loop_
_atom_type_symbol
_atom_type_description
_atom_type_scat_dispersion_real
_atom_type_scat_dispersion_imag
_atom_type_scat_source
C C 0.0033 0.0016 'International Tables Vol C Tables 4.2.6.8 and 6.1.1.4'
H H 0.0000 0.0000 'International Tables Vol C Tables 4.2.6.8 and 6.1.1.4'
N N 0.0061 0.0033 'International Tables Vol C Tables 4.2.6.8 and 6.1.1.4'
F F 0.0171 0.0103 'International Tables Vol C Tables 4.2.6.8 and 6.1.1.4'
P P 0.1023 0.0942 'International Tables Vol C Tables 4.2.6.8 and 6.1.1.4'
S S 0.1246 0.1234 'International Tables Vol C Tables 4.2.6.8 and 6.1.1.4'
Ru Ru -1.2594 0.8363 'International Tables Vol C Tables 4.2.6.8 and 6.1.1.4'

loop_
_geom_angle_atom_site_label_1
_geom_angle_atom_site_label_2
_geom_angle_atom_site_label_3
_geom_angle
N1 C1 C2 122.0(5)
C1 C2 C3 119.8(5)
C4 C3 C2 118.9(5)
C3 C4 C5 119.3(5)
N1 C5 C4 119.6(5)
N1 C5 C6 117.1(4)
C4 C5 C6 123.2(5)
N2 C6 C7 122.9(5)
N2 C6 C5 114.2(4)
C7 C6 C5 122.8(5)
C6 C7 C8 119.2(5)
C7 C8 C9 119.3(5)
C10 C9 C8 117.5(5)
N2 C10 C9 123.3(5)
N3 C11 C12 123.2(5)
C13 C12 C11 118.0(5)
C12 C13 C14 120.1(5)
C15 C14 C13 118.1(5)
N3 C15 C14 123.6(5)
N3 C15 C16 114.1(4)
C14 C15 C16 122.2(5)
N4 C16 C17 120.6(5)
N4 C16 C15 115.2(4)
C17 C16 C15 124.1(5)
C18 C17 C16 120.3(5)
C17 C18 C19 119.4(5)
C18 C19 C20 118.6(5)
N4 C20 C19 121.2(5)
C26 C21 C22 121.3(5)
C21 C22 C23 119.3(5)
C22 C23 C24 120.1(5)
C25 C24 C23 118.8(5)
C24 C25 C26 120.7(5)
C21 C26 C25 119.8(5)
C21 C26 S1 125.4(4)
C25 C26 S1 114.8(4)
C28 C27 S1 110.5(3)
C29 C28 C27 116.8(4)
C28 C29 S2 110.9(4)
C35 C30 C31 119.7(5)
C35 C30 S2 115.8(4)
C31 C30 S2 124.1(4)
C32 C31 C30 119.9(5)
C31 C32 C33 120.5(5)
C34 C33 C32 119.0(5)
C33 C34 C35 121.8(5)
C34 C35 C30 119.1(5)
N5 C36 C37 123.7(5)
C38 C37 C36 118.4(5)
C39 C38 C37 119.0(5)
C38 C39 C40 120.8(5)
N5 C40 C39 120.3(5)
N5 C40 C41 114.4(4)
C39 C40 C41 125.3(5)
N6 C41 C42 122.6(5)
N6 C41 C40 115.6(4)
C42 C41 C40 121.7(5)
C41 C42 C43 117.3(5)
C44 C43 C42 119.5(5)
C43 C44 C45 120.2(5)
C44 C45 N6 121.8(5)
C47 C46 N7 124.8(5)
C46 C47 C48 118.7(5)
C47 C48 C49 119.5(5)
C48 C49 C50 118.7(5)
N7 C50 C49 121.6(5)
N7 C50 C51 115.1(4)
C49 C50 C51 123.2(5)
N8 C51 C52 122.3(5)
N8 C51 C50 113.9(4)
C52 C51 C50 123.7(5)
C53 C52 C51 119.8(5)
C52 C53 C54 119.0(5)
C55 C54 C53 118.6(5)
N8 C55 C54 122.9(5)
C61 C56 C57 120.1(5)
C58 C57 C56 121.1(5)
C57 C58 C59 118.8(5)
C60 C59 C58 120.7(5)
C59 C60 C61 119.8(5)
C56 C61 C60 119.6(5)
C56 C61 S3 116.1(4)
C60 C61 S3 124.3(4)
C63 C62 S3 111.2(4)
C64 C63 C62 118.9(4)
C63 C64 S4 110.4(4)
C66 C65 C70 120.2(5)
C66 C65 S4 123.6(4)
C70 C65 S4 116.1(4)
C67 C66 C65 118.6(5)
C66 C67 C68 121.2(5)
C67 C68 C69 120.7(5)
C70 C69 C68 119.3(5)
C69 C70 C65 120.0(5)
C1 N1 C5 120.3(5)
C1 N1 Ru1 126.1(4)
C5 N1 Ru1 113.5(3)
C10 N2 C6 117.8(4)
C10 N2 Ru1 126.7(3)
C6 N2 Ru1 115.0(3)
C11 N3 C15 116.9(4)
C11 N3 Ru1 126.8(3)
C15 N3 Ru1 116.3(3)
C20 N4 C16 119.7(5)
C20 N4 Ru1 124.6(3)
C16 N4 Ru1 115.4(3)
C36 N5 C40 117.7(5)
C36 N5 Ru2 126.4(4)
C40 N5 Ru2 115.9(3)
C41 N6 C45 118.5(5)
C41 N6 Ru2 115.7(3)
C45 N6 Ru2 125.7(4)
C46 N7 C50 116.5(4)
C46 N7 Ru2 127.9(3)
C50 N7 Ru2 115.6(3)
C55 N8 C51 117.3(4)
C55 N8 Ru2 126.1(4)
C51 N8 Ru2 116.6(4)
F2 P1 F6 90.2(2)
F2 P1 F3 90.6(2)
F6 P1 F3 179.1(2)
F2 P1 F4 91.1(2)
F6 P1 F4 90.00(19)
F3 P1 F4 89.5(2)
F2 P1 F1 90.08(19)
F6 P1 F1 90.33(17)
F3 P1 F1 90.12(19)
F4 P1 F1 178.8(2)
F2 P1 F5 178.9(2)
F6 P1 F5 88.7(2)
F3 P1 F5 90.6(2)
F4 P1 F5 88.87(19)
F1 P1 F5 89.97(18)
F9 P2 F11 90.3(2)
F9 P2 F7 90.3(2)
F11 P2 F7 89.39(19)
F9 P2 F8 89.9(2)
F11 P2 F8 179.6(2)
F7 P2 F8 90.93(19)
F9 P2 F12 90.5(2)
F11 P2 F12 89.67(18)
F7 P2 F12 178.8(2)
F8 P2 F12 90.00(18)
F9 P2 F10 179.7(2)
F11 P2 F10 89.82(19)
F7 P2 F10 89.9(2)
F8 P2 F10 90.0(2)
F12 P2 F10 89.3(2)
F16 P3 F18 88.9(2)
F16 P3 F13 179.4(2)
F18 P3 F13 90.5(2)
F16 P3 F14 90.08(19)
F18 P3 F14 90.6(2)
F13 P3 F14 89.94(18)
F16 P3 F15 90.7(2)
F18 P3 F15 179.5(2)
F13 P3 F15 89.8(2)
F14 P3 F15 89.71(19)
F16 P3 F17 90.16(19)
F18 P3 F17 89.67(19)
F13 P3 F17 89.82(19)
F14 P3 F17 179.7(2)
F15 P3 F17 90.05(19)
F23 P4 F19 89.5(2)
F23 P4 F20 179.5(2)
F19 P4 F20 90.7(2)
F23 P4 F22 90.3(2)
F19 P4 F22 179.7(2)
F20 P4 F22 89.5(2)
F23 P4 F21 90.0(2)
F19 P4 F21 89.76(18)
F20 P4 F21 89.5(2)
F22 P4 F21 90.14(18)
F23 P4 F24 90.4(2)
F19 P4 F24 90.07(18)
F20 P4 F24 90.1(2)
F22 P4 F24 90.04(19)
F21 P4 F24 179.5(2)
N3 Ru1 N1 94.33(16)
N3 Ru1 N4 78.40(16)
N1 Ru1 N4 88.26(16)
N3 Ru1 N2 169.51(16)
N1 Ru1 N2 79.23(16)
N4 Ru1 N2 93.03(15)
N3 Ru1 S1 90.86(12)
N1 Ru1 S1 174.78(12)
N4 Ru1 S1 93.31(13)
N2 Ru1 S1 95.71(12)
N3 Ru1 S2 96.54(12)
N1 Ru1 S2 89.86(12)
N4 Ru1 S2 174.45(12)
N2 Ru1 S2 91.75(11)
S1 Ru1 S2 89.03(6)
N5 Ru2 N8 89.38(16)
N5 Ru2 N7 96.39(16)
N8 Ru2 N7 78.20(17)
N5 Ru2 N6 78.34(17)
N8 Ru2 N6 93.99(17)
N7 Ru2 N6 170.72(16)
N5 Ru2 S4 90.47(13)
N8 Ru2 S4 173.74(13)
N7 Ru2 S4 95.60(12)
N6 Ru2 S4 92.11(11)
N5 Ru2 S3 173.20(12)
N8 Ru2 S3 92.49(12)
N7 Ru2 S3 90.39(12)
N6 Ru2 S3 95.00(12)
S4 Ru2 S3 88.38(6)
C26 S1 C27 102.3(2)
C26 S1 Ru1 108.04(17)
C27 S1 Ru1 105.80(17)
C30 S2 C29 102.9(2)
C30 S2 Ru1 107.68(17)
C29 S2 Ru1 105.88(17)
C61 S3 C62 102.4(2)
C61 S3 Ru2 109.51(17)
C62 S3 Ru2 107.77(19)
C65 S4 C64 103.9(2)
C65 S4 Ru2 108.69(16)
C64 S4 Ru2 106.39(18)

loop_
_geom_bond_atom_site_label_1
_geom_bond_atom_site_label_2
_geom_bond_distance
C1 N1 1.335(6)
C1 C2 1.345(7)
C2 C3 1.389(8)
C3 C4 1.379(8)
C4 C5 1.396(7)
C5 N1 1.362(6)
C5 C6 1.452(7)
C6 N2 1.352(6)
C6 C7 1.374(7)
C7 C8 1.379(7)
C8 C9 1.412(8)
C9 C10 1.387(7)
C10 N2 1.350(6)
C11 N3 1.351(6)
C11 C12 1.401(7)
C12 C13 1.383(8)
C13 C14 1.390(7)
C14 C15 1.379(7)
C15 N3 1.360(6)
C15 C16 1.471(7)
C16 N4 1.360(6)
C16 C17 1.391(7)
C17 C18 1.356(8)
C18 C19 1.387(7)
C19 C20 1.411(7)
C20 N4 1.334(6)
C21 C26 1.353(7)
C21 C22 1.389(7)
C22 C23 1.396(7)
C23 C24 1.407(7)
C24 C25 1.379(7)
C25 C26 1.404(6)
C26 S1 1.777(5)
C27 C28 1.547(7)
C27 S1 1.815(5)
C28 C29 1.529(7)
C29 S2 1.809(5)
C30 C35 1.392(7)
C30 C31 1.394(7)
C30 S2 1.785(5)
C31 C32 1.375(7)
C32 C33 1.388(8)
C33 C34 1.371(8)
C34 C35 1.374(8)
C36 N5 1.334(6)
C36 C37 1.394(7)
C37 C38 1.372(8)
C38 C39 1.362(8)
C39 C40 1.403(7)
C40 N5 1.370(6)
C40 C41 1.482(7)
C41 N6 1.333(7)
C41 C42 1.403(7)
C42 C43 1.408(7)
C43 C44 1.361(8)
C44 C45 1.365(7)
C45 N6 1.365(6)
C46 C47 1.349(7)
C46 N7 1.352(6)
C47 C48 1.375(8)
C48 C49 1.379(8)
C49 C50 1.404(7)
C50 N7 1.361(6)
C50 C51 1.478(7)
C51 N8 1.364(7)
C51 C52 1.376(7)
C52 C53 1.366(8)
C53 C54 1.396(8)
C54 C55 1.380(7)
C55 N8 1.350(7)
C56 C61 1.374(7)
C56 C57 1.389(7)
C57 C58 1.379(8)
C58 C59 1.398(8)
C59 C60 1.378(7)
C60 C61 1.406(7)
C61 S3 1.786(5)
C62 C63 1.526(7)
C62 S3 1.824(5)
C63 C64 1.510(7)
C64 S4 1.826(5)
C65 C66 1.392(7)
C65 C70 1.417(7)
C65 S4 1.787(5)
C66 C67 1.363(8)
C67 C68 1.383(8)
C68 C69 1.388(8)
C69 C70 1.359(8)
F1 P1 1.602(3)
F2 P1 1.587(4)
F3 P1 1.589(4)
F4 P1 1.599(3)
F5 P1 1.606(4)
F6 P1 1.588(3)
F7 P2 1.597(4)
F8 P2 1.598(3)
F9 P2 1.583(4)
F10 P2 1.605(4)
F11 P2 1.592(3)
F12 P2 1.604(4)
F13 P3 1.598(4)
F14 P3 1.598(3)
F15 P3 1.600(4)
F16 P3 1.592(3)
F17 P3 1.602(3)
F18 P3 1.595(4)
F19 P4 1.592(4)
F20 P4 1.593(4)
F21 P4 1.601(3)
F22 P4 1.596(4)
F23 P4 1.592(4)
F24 P4 1.603(4)
N1 Ru1 2.065(4)
N2 Ru1 2.067(4)
N3 Ru1 2.064(4)
N4 Ru1 2.065(4)
N5 Ru2 2.064(5)
N6 Ru2 2.090(4)
N7 Ru2 2.075(4)
N8 Ru2 2.068(4)
Ru1 S1 2.3705(16)
Ru1 S2 2.3722(16)
Ru2 S4 2.3708(16)
Ru2 S3 2.3856(16)
